data_7037918
loop_
_publ_author_name
'Zhang, Ming-Dao'
'Zheng, Bao-Hui'
'Chen, Liang'
'Chen, Min-Dong'
'Tao, Tao'
'Chen, Kai'
'Cao, Hui'

_publ_section_title
;
 Architectures and DFT calculations of polyrotaxane MOFs with nanoscale
 macrocycles.
;
_journal_issue 8
_journal_name_full 'Dalton transactions (Cambridge, England : 2003)'
_journal_page_first 3334
_journal_page_last 3339
_journal_paper_doi 10.1039/c5dt04462f
_journal_volume 45
_journal_year 2016
_chemical_formula_moiety 'C30 H22 N2 Ni O6 S'
_chemical_formula_sum 'C30 H22 N2 Ni O6 S'
_chemical_formula_weight 597.27
_chemical_name_systematic
; 
 ? 
;
_space_group_IT_number 14
_symmetry_cell_setting monoclinic
_symmetry_space_group_name_Hall '-P 2ybc'
_symmetry_space_group_name_H-M 'P 1 21/c 1'
_atom_sites_solution_hydrogens geom
_atom_sites_solution_primary direct
_atom_sites_solution_secondary difmap
_audit_creation_method SHELXL-97
_audit_update_record
;
2015-10-09 deposited with the CCDC.
2016-01-08 downloaded from the CCDC.
;
_cell_angle_alpha 90.00
_cell_angle_beta 92.0360(10)
_cell_angle_gamma 90.00
_cell_formula_units_Z 4
_cell_length_a 10.3795(7)
_cell_length_b 14.1058(9)
_cell_length_c 17.8623(11)
_cell_measurement_reflns_used 4070
_cell_measurement_temperature 296(2)
_cell_measurement_theta_max 25.00
_cell_measurement_theta_min 1.84
_cell_volume 2613.6(3)
_computing_cell_refinement 'Bruker SMART'
_computing_data_collection 'Bruker SMART'
_computing_data_reduction 'Bruker SAINT'
_computing_molecular_graphics 'Bruker SHELXTL'
_computing_publication_material 'Bruker SHELXTL'
_computing_structure_refinement 'SHELXL-97 (Sheldrick, 1997)'
_computing_structure_solution 'SHELXS-97 (Sheldrick, 1990)'
_diffrn_ambient_temperature 296(2)
_diffrn_measured_fraction_theta_full 0.999
_diffrn_measured_fraction_theta_max 0.999
_diffrn_measurement_device_type 'CCD area detector'
_diffrn_measurement_method 'phi and omega scans'
_diffrn_radiation_monochromator graphite
_diffrn_radiation_source 'fine-focus sealed tube'
_diffrn_radiation_type MoK\a
_diffrn_radiation_wavelength 0.71073
_diffrn_reflns_av_R_equivalents 0.0805
_diffrn_reflns_av_sigmaI/netI 0.0683
_diffrn_reflns_limit_h_max 12
_diffrn_reflns_limit_h_min -12
_diffrn_reflns_limit_k_max 16
_diffrn_reflns_limit_k_min -13
_diffrn_reflns_limit_l_max 21
_diffrn_reflns_limit_l_min -20
_diffrn_reflns_number 14460
_diffrn_reflns_theta_full 25.00
_diffrn_reflns_theta_max 25.00
_diffrn_reflns_theta_min 1.84
_exptl_absorpt_coefficient_mu 0.872
_exptl_absorpt_correction_T_max 0.797
_exptl_absorpt_correction_T_min 0.764
_exptl_absorpt_correction_type multi-scan
_exptl_absorpt_process_details 'SADABS; Bruker, 2008'
_exptl_crystal_colour green
_exptl_crystal_density_diffrn 1.518
_exptl_crystal_density_method 'not measured'
_exptl_crystal_description block
_exptl_crystal_F_000 1232
_exptl_crystal_size_max 0.32
_exptl_crystal_size_mid 0.30
_exptl_crystal_size_min 0.26
_refine_diff_density_max 0.424
_refine_diff_density_min -0.451
_refine_diff_density_rms 0.066
_refine_ls_extinction_method none
_refine_ls_goodness_of_fit_ref 0.996
_refine_ls_hydrogen_treatment constr
_refine_ls_matrix_type full
_refine_ls_number_parameters 361
_refine_ls_number_reflns 4596
_refine_ls_number_restraints 0
_refine_ls_restrained_S_all 0.996
_refine_ls_R_factor_all 0.0532
_refine_ls_R_factor_gt 0.0413
_refine_ls_shift/su_max 0.001
_refine_ls_shift/su_mean 0.000
_refine_ls_structure_factor_coef Fsqd
_refine_ls_weighting_details 'calc w=1/[\s^2^(Fo^2^)+(0.0689P)^2^+0.0000P] where P=(Fo^2^+2Fc^2^)/3'
_refine_ls_weighting_scheme calc
_refine_ls_wR_factor_gt 0.1209
_refine_ls_wR_factor_ref 0.1252
_reflns_number_gt 3544
_reflns_number_total 4596
_reflns_threshold_expression >2sigma(I)
_cod_data_source_file c5dt04462f2.cif
_cod_data_source_block 1
_cod_depositor_comments
;
The following automatic conversions were performed:

'_symmetry_cell_setting' value 'Monoclinic' changed to 'monoclinic'
according to
/usr/data/users/saulius/crontab/automatic-downloads/rss-feeds/RSC/lib/dictionaries/cif_core.dic
dictionary named 'cif_core.dic' version 2.4.2 from 2011-04-26.

Automatic conversion script
Id: cif_fix_values 4268 2015-11-12 08:31:59Z antanas 

 Adding full bibliography for 7037918--7037919.cif.
;
_cod_original_sg_symbol_H-M P2(1)/c
_cod_database_code 7037918

loop_
_symmetry_equiv_pos_as_xyz
'x, y, z'
'-x, y+1/2, -z+1/2'
'-x, -y, -z'
'x, -y-1/2, z-1/2'

loop_
_atom_site_label
_atom_site_type_symbol
_atom_site_fract_x
_atom_site_fract_y
_atom_site_fract_z
_atom_site_U_iso_or_equiv
_atom_site_adp_type
_atom_site_occupancy
_atom_site_symmetry_multiplicity
_atom_site_calc_flag
_atom_site_refinement_flags
C1 C 0.7985(3) 0.5981(2) 0.71183(18) 0.0380(8) Uani 1 1 d .
H1 H 0.8617 0.5518 0.7183 0.046 Uiso 1 1 calc R
C2 C 0.7226(3) 0.5966(2) 0.64661(17) 0.0365(8) Uani 1 1 d .
H2 H 0.7375 0.5512 0.6102 0.044 Uiso 1 1 calc R
C3 C 0.6247(3) 0.6621(2) 0.63516(17) 0.0353(8) Uani 1 1 d .
C4 C 0.6140(4) 0.7285(3) 0.6913(2) 0.0562(10) Uani 1 1 d .
H4 H 0.5518 0.7758 0.6864 0.067 Uiso 1 1 calc R
C5 C 0.6935(4) 0.7261(3) 0.7540(2) 0.0556(10) Uani 1 1 d .
H5 H 0.6821 0.7719 0.7907 0.067 Uiso 1 1 calc R
C6 C 0.5349(3) 0.6605(2) 0.56867(17) 0.0335(7) Uani 1 1 d .
C7 C 0.5725(3) 0.6227(2) 0.50089(16) 0.0314(7) Uani 1 1 d .
H7 H 0.6546 0.5972 0.4970 0.038 Uiso 1 1 calc R
C8 C 0.4872(3) 0.6230(2) 0.43891(16) 0.0313(7) Uani 1 1 d .
C9 C 0.3644(3) 0.6633(2) 0.44479(19) 0.0343(7) Uani 1 1 d .
C10 C 0.3246(3) 0.6995(2) 0.51359(19) 0.0388(8) Uani 1 1 d .
H10 H 0.2421 0.7239 0.5184 0.047 Uiso 1 1 calc R
C11 C 0.4102(3) 0.6975(2) 0.57268(18) 0.0373(8) Uani 1 1 d .
H11 H 0.3848 0.7221 0.6182 0.045 Uiso 1 1 calc R
C12 C 0.5066(3) 0.5885(2) 0.36325(16) 0.0304(7) Uani 1 1 d .
C13 C 0.6118(3) 0.5401(2) 0.33537(16) 0.0325(7) Uani 1 1 d .
H13 H 0.6830 0.5269 0.3667 0.039 Uiso 1 1 calc R
C14 C 0.6105(3) 0.5116(2) 0.26123(17) 0.0362(8) Uani 1 1 d .
C15 C 0.5006(3) 0.5307(2) 0.21478(18) 0.0425(8) Uani 1 1 d .
H15 H 0.4996 0.5111 0.1651 0.051 Uiso 1 1 calc R
C16 C 0.3961(3) 0.5770(2) 0.24073(18) 0.0422(8) Uani 1 1 d .
H16 H 0.3242 0.5887 0.2095 0.051 Uiso 1 1 calc R
C17 C 0.3992(3) 0.6066(2) 0.31544(18) 0.0360(7) Uani 1 1 d .
C18 C 0.7235(3) 0.4626(2) 0.23020(16) 0.0355(8) Uani 1 1 d .
C19 C 0.7920(3) 0.3940(2) 0.26943(17) 0.0376(8) Uani 1 1 d .
H19 H 0.7663 0.3757 0.3166 0.045 Uiso 1 1 calc R
C20 C 0.8985(3) 0.3522(2) 0.23909(18) 0.0394(8) Uani 1 1 d .
H20 H 0.9417 0.3052 0.2664 0.047 Uiso 1 1 calc R
C21 C 0.8737(4) 0.4415(3) 0.13291(18) 0.0481(9) Uani 1 1 d .
H21 H 0.9008 0.4583 0.0856 0.058 Uiso 1 1 calc R
C22 C 0.7656(4) 0.4845(3) 0.15911(19) 0.0497(9) Uani 1 1 d .
H22 H 0.7205 0.5283 0.1294 0.060 Uiso 1 1 calc R
C23 C 1.0418(3) 0.1826(2) 0.07011(17) 0.0324(7) Uani 1 1 d .
C24 C 1.2807(3) 0.4104(2) 0.06535(17) 0.0337(7) Uani 1 1 d .
C25 C 1.0312(3) 0.0056(2) 0.07576(16) 0.0354(7) Uani 1 1 d .
H25 H 1.0526 0.0091 0.1267 0.042 Uiso 1 1 calc R
C26 C 1.0186(3) 0.0885(2) 0.03369(16) 0.0289(7) Uani 1 1 d .
C27 C 0.9878(3) 0.0818(2) -0.04211(17) 0.0345(7) Uani 1 1 d .
H27 H 0.9799 0.1367 -0.0708 0.041 Uiso 1 1 calc R
C29 C 1.3919(3) 0.4579(2) 0.03042(15) 0.0306(7) Uani 1 1 d .
N1 N 0.9425(3) 0.37635(19) 0.17193(14) 0.0362(6) Uani 1 1 d .
N2 N 0.7861(3) 0.66220(17) 0.76574(14) 0.0359(6) Uani 1 1 d .
Ni1 Ni 1.11270(4) 0.32968(3) 0.13304(2) 0.03234(16) Uani 1 1 d .
O1 O 1.2860(2) 0.32279(14) 0.07785(13) 0.0402(6) Uani 1 1 d .
O2 O 1.1824(2) 0.45767(15) 0.08416(13) 0.0423(6) Uani 1 1 d .
O3 O 1.0194(2) 0.25859(14) 0.03487(12) 0.0406(6) Uani 1 1 d .
O4 O 1.0851(2) 0.18499(15) 0.13714(11) 0.0371(5) Uani 1 1 d .
S1 S 0.27390(8) 0.66358(6) 0.36115(5) 0.0439(2) Uani 1 1 d .
C28 C 1.5000(3) 0.4038(2) 0.01425(17) 0.0382(8) Uani 1 1 d .
H28 H 1.5000 0.3390 0.0237 0.046 Uiso 1 1 calc R
C30 C 1.3933(3) 0.5545(2) 0.01553(17) 0.0372(8) Uani 1 1 d .
H30 H 1.3218 0.5914 0.0258 0.045 Uiso 1 1 calc R
O1W O 0.0918(4) 0.8490(2) 0.59808(18) 0.0990(12) Uani 1 1 d .
H1WB H 0.0979 0.9048 0.5805 0.148 Uiso 1 1 d R
H1WC H 0.0166 0.8275 0.5882 0.148 Uiso 1 1 d R
O2W O 0.9622(4) 0.4047(3) 0.75737(19) 0.1166(14) Uani 1 1 d .
H2WA H 1.0050 0.4141 0.7981 0.175 Uiso 1 1 d R
H2WB H 0.9101 0.3589 0.7630 0.175 Uiso 1 1 d R

loop_
_atom_site_aniso_label
_atom_site_aniso_U_11
_atom_site_aniso_U_22
_atom_site_aniso_U_33
_atom_site_aniso_U_23
_atom_site_aniso_U_13
_atom_site_aniso_U_12
C1 0.041(2) 0.0316(17) 0.0417(19) -0.0064(15) 0.0034(16) 0.0035(14)
C2 0.044(2) 0.0322(17) 0.0332(17) -0.0125(14) 0.0019(15) 0.0021(14)
C3 0.045(2) 0.0277(17) 0.0333(17) -0.0031(13) 0.0053(15) -0.0002(14)
C4 0.067(3) 0.045(2) 0.056(2) -0.0169(19) -0.010(2) 0.0249(19)
C5 0.070(3) 0.047(2) 0.049(2) -0.0247(18) -0.007(2) 0.016(2)
C6 0.0398(19) 0.0251(16) 0.0358(17) 0.0009(13) 0.0057(15) 0.0003(13)
C7 0.0297(16) 0.0300(17) 0.0346(17) -0.0029(14) 0.0019(14) 0.0027(13)
C8 0.0295(17) 0.0261(16) 0.0384(17) 0.0002(14) 0.0032(14) 0.0008(13)
C9 0.0304(17) 0.0270(17) 0.0456(19) 0.0029(14) 0.0018(15) -0.0008(13)
C10 0.0336(18) 0.0323(18) 0.051(2) -0.0014(16) 0.0097(16) 0.0036(14)
C11 0.043(2) 0.0304(17) 0.0390(19) -0.0025(14) 0.0128(16) 0.0013(14)
C12 0.0283(17) 0.0284(16) 0.0345(17) 0.0021(13) -0.0007(14) -0.0023(13)
C13 0.0300(17) 0.0357(18) 0.0316(16) -0.0030(14) -0.0005(13) -0.0020(13)
C14 0.0343(18) 0.0385(19) 0.0358(17) -0.0039(15) 0.0018(15) -0.0056(14)
C15 0.044(2) 0.050(2) 0.0328(17) -0.0036(16) -0.0017(16) -0.0068(16)
C16 0.0350(19) 0.051(2) 0.0393(19) 0.0016(16) -0.0087(15) -0.0027(16)
C17 0.0330(18) 0.0331(17) 0.0419(18) 0.0011(15) 0.0012(15) -0.0036(14)
C18 0.0367(18) 0.0394(19) 0.0305(17) -0.0089(14) 0.0014(14) -0.0063(14)
C19 0.042(2) 0.0379(18) 0.0337(17) -0.0048(15) 0.0084(15) -0.0063(15)
C20 0.041(2) 0.0338(18) 0.044(2) -0.0022(15) 0.0045(16) -0.0045(14)
C21 0.051(2) 0.063(2) 0.0305(17) -0.0001(17) 0.0085(16) 0.0029(19)
C22 0.050(2) 0.063(2) 0.0363(19) 0.0007(18) 0.0025(17) 0.0121(19)
C23 0.0339(18) 0.0320(18) 0.0317(17) -0.0080(14) 0.0064(14) -0.0037(13)
C24 0.0382(19) 0.0321(19) 0.0310(17) -0.0074(14) 0.0039(14) -0.0044(14)
C25 0.047(2) 0.0332(18) 0.0255(15) -0.0062(14) 0.0004(14) -0.0037(15)
C26 0.0305(17) 0.0257(16) 0.0307(16) -0.0080(13) 0.0032(13) -0.0025(12)
C27 0.046(2) 0.0249(16) 0.0331(17) -0.0004(13) 0.0016(15) -0.0017(14)
C29 0.0350(18) 0.0312(17) 0.0258(15) -0.0042(13) 0.0031(13) -0.0033(13)
N1 0.0397(16) 0.0383(16) 0.0310(14) -0.0124(12) 0.0061(12) -0.0057(13)
N2 0.0455(17) 0.0275(14) 0.0347(14) -0.0108(12) 0.0023(13) -0.0017(12)
Ni1 0.0383(3) 0.0279(2) 0.0312(2) -0.00820(17) 0.00757(18) -0.00674(17)
O1 0.0470(14) 0.0295(13) 0.0452(13) -0.0043(10) 0.0162(11) -0.0050(10)
O2 0.0434(14) 0.0330(12) 0.0514(14) -0.0028(11) 0.0156(11) -0.0028(10)
O3 0.0575(15) 0.0266(12) 0.0376(12) -0.0051(10) 0.0005(11) -0.0038(10)
O4 0.0494(14) 0.0322(12) 0.0297(12) -0.0084(9) 0.0016(10) -0.0103(10)
S1 0.0330(5) 0.0467(5) 0.0517(5) -0.0012(4) -0.0031(4) 0.0080(4)
C28 0.046(2) 0.0261(17) 0.0428(19) 0.0005(14) 0.0085(16) 0.0010(14)
C30 0.0369(19) 0.0333(18) 0.0420(18) -0.0006(15) 0.0092(15) 0.0045(14)
O1W 0.129(3) 0.082(2) 0.087(2) -0.0145(19) 0.032(2) -0.027(2)
O2W 0.168(4) 0.096(3) 0.086(3) -0.008(2) -0.003(3) 0.034(3)

loop_
_atom_type_symbol
_atom_type_description
_atom_type_scat_dispersion_real
_atom_type_scat_dispersion_imag
_atom_type_scat_source
C C 0.0033 0.0016 'International Tables Vol C Tables 4.2.6.8 and 6.1.1.4'
H H 0.0000 0.0000 'International Tables Vol C Tables 4.2.6.8 and 6.1.1.4'
N N 0.0061 0.0033 'International Tables Vol C Tables 4.2.6.8 and 6.1.1.4'
O O 0.0106 0.0060 'International Tables Vol C Tables 4.2.6.8 and 6.1.1.4'
S S 0.1246 0.1234 'International Tables Vol C Tables 4.2.6.8 and 6.1.1.4'
Ni Ni 0.3393 1.1124 'International Tables Vol C Tables 4.2.6.8 and 6.1.1.4'

loop_
_geom_angle_atom_site_label_1
_geom_angle_atom_site_label_2
_geom_angle_atom_site_label_3
_geom_angle
_geom_angle_site_symmetry_1
_geom_angle_site_symmetry_3
N2 C1 C2 123.6(3) . .
N2 C1 H1 118.2 . .
C2 C1 H1 118.2 . .
C3 C2 C1 120.5(3) . .
C3 C2 H2 119.7 . .
C1 C2 H2 119.7 . .
C2 C3 C4 115.0(3) . .
C2 C3 C6 123.1(3) . .
C4 C3 C6 121.9(3) . .
C5 C4 C3 121.1(3) . .
C5 C4 H4 119.4 . .
C3 C4 H4 119.4 . .
N2 C5 C4 123.9(3) . .
N2 C5 H5 118.1 . .
C4 C5 H5 118.1 . .
C7 C6 C11 118.4(3) . .
C7 C6 C3 121.0(3) . .
C11 C6 C3 120.6(3) . .
C8 C7 C6 120.1(3) . .
C8 C7 H7 120.0 . .
C6 C7 H7 120.0 . .
C7 C8 C9 119.7(3) . .
C7 C8 C12 129.2(3) . .
C9 C8 C12 111.1(3) . .
C8 C9 C10 120.5(3) . .
C8 C9 S1 113.7(2) . .
C10 C9 S1 125.8(3) . .
C11 C10 C9 117.9(3) . .
C11 C10 H10 121.0 . .
C9 C10 H10 121.0 . .
C10 C11 C6 123.3(3) . .
C10 C11 H11 118.3 . .
C6 C11 H11 118.3 . .
C13 C12 C17 119.1(3) . .
C13 C12 C8 129.1(3) . .
C17 C12 C8 111.8(3) . .
C14 C13 C12 120.2(3) . .
C14 C13 H13 119.9 . .
C12 C13 H13 119.9 . .
C13 C14 C15 119.2(3) . .
C13 C14 C18 120.7(3) . .
C15 C14 C18 120.1(3) . .
C16 C15 C14 121.9(3) . .
C16 C15 H15 119.1 . .
C14 C15 H15 119.1 . .
C15 C16 C17 118.5(3) . .
C15 C16 H16 120.8 . .
C17 C16 H16 120.8 . .
C16 C17 C12 121.2(3) . .
C16 C17 S1 126.0(3) . .
C12 C17 S1 112.7(2) . .
C19 C18 C22 116.5(3) . .
C19 C18 C14 122.5(3) . .
C22 C18 C14 121.0(3) . .
C18 C19 C20 120.4(3) . .
C18 C19 H19 119.8 . .
C20 C19 H19 119.8 . .
N1 C20 C19 123.1(3) . .
N1 C20 H20 118.5 . .
C19 C20 H20 118.5 . .
N1 C21 C22 123.5(3) . .
N1 C21 H21 118.3 . .
C22 C21 H21 118.3 . .
C21 C22 C18 120.0(3) . .
C21 C22 H22 120.0 . .
C18 C22 H22 120.0 . .
O3 C23 O4 120.3(3) . .
O3 C23 C26 120.9(3) . .
O4 C23 C26 118.8(3) . .
O1 C24 O2 119.9(3) . .
O1 C24 C29 119.1(3) . .
O2 C24 C29 120.9(3) . .
C27 C25 C26 120.3(3) 3_755 .
C27 C25 H25 119.8 3_755 .
C26 C25 H25 119.8 . .
C27 C26 C25 119.0(3) . .
C27 C26 C23 121.0(3) . .
C25 C26 C23 120.0(3) . .
C25 C27 C26 120.7(3) 3_755 .
C25 C27 H27 119.7 3_755 .
C26 C27 H27 119.7 . .
C30 C29 C28 118.8(3) . .
C30 C29 C24 122.4(3) . .
C28 C29 C24 118.8(3) . .
C20 N1 C21 116.4(3) . .
C20 N1 Ni1 123.5(2) . .
C21 N1 Ni1 119.8(2) . .
C1 N2 C5 115.8(3) . .
C1 N2 Ni1 127.8(2) . 3_766
C5 N2 Ni1 116.3(2) . 3_766
N1 Ni1 N2 96.00(10) . 3_766
N1 Ni1 O4 100.65(10) . .
N2 Ni1 O4 95.22(9) 3_766 .
N1 Ni1 O1 162.35(10) . .
N2 Ni1 O1 89.76(10) 3_766 .
O4 Ni1 O1 95.40(8) . .
N1 Ni1 O2 100.19(10) . .
N2 Ni1 O2 98.13(10) 3_766 .
O4 Ni1 O2 153.84(8) . .
O1 Ni1 O2 62.40(8) . .
N1 Ni1 O3 93.23(9) . .
N2 Ni1 O3 156.21(9) 3_766 .
O4 Ni1 O3 61.46(8) . .
O1 Ni1 O3 87.99(9) . .
O2 Ni1 O3 101.75(8) . .
C24 O1 Ni1 90.29(18) . .
C24 O2 Ni1 87.21(18) . .
C23 O3 Ni1 85.50(18) . .
C23 O4 Ni1 92.15(18) . .
C9 S1 C17 90.69(15) . .
C30 C28 C29 120.7(3) 3_865 .
C30 C28 H28 119.6 3_865 .
C29 C28 H28 119.6 . .
C28 C30 C29 120.5(3) 3_865 .
C28 C30 H30 119.8 3_865 .
C29 C30 H30 119.8 . .
H1WB O1W H1WC 109.5 . .
H2WA O2W H2WB 109.5 . .

loop_
_geom_bond_atom_site_label_1
_geom_bond_atom_site_label_2
_geom_bond_distance
_geom_bond_site_symmetry_2
C1 N2 1.330(4) .
C1 C2 1.383(4) .
C1 H1 0.9300 .
C2 C3 1.383(4) .
C2 H2 0.9300 .
C3 C4 1.380(4) .
C3 C6 1.483(5) .
C4 C5 1.368(5) .
C4 H4 0.9300 .
C5 N2 1.328(4) .
C5 H5 0.9300 .
C6 C7 1.391(4) .
C6 C11 1.400(4) .
C7 C8 1.393(4) .
C7 H7 0.9300 .
C8 C9 1.403(4) .
C8 C12 1.457(4) .
C9 C10 1.406(4) .
C9 S1 1.736(3) .
C10 C11 1.356(5) .
C10 H10 0.9300 .
C11 H11 0.9300 .
C12 C13 1.394(4) .
C12 C17 1.403(4) .
C13 C14 1.383(4) .
C13 H13 0.9300 .
C14 C15 1.412(5) .
C14 C18 1.486(4) .
C15 C16 1.362(5) .
C15 H15 0.9300 .
C16 C17 1.398(4) .
C16 H16 0.9300 .
C17 S1 1.755(3) .
C18 C19 1.378(5) .
C18 C22 1.392(4) .
C19 C20 1.380(4) .
C19 H19 0.9300 .
C20 N1 1.343(4) .
C20 H20 0.9300 .
C21 N1 1.343(4) .
C21 C22 1.373(5) .
C21 H21 0.9300 .
C22 H22 0.9300 .
C23 O3 1.260(4) .
C23 O4 1.264(4) .
C23 C26 1.494(4) .
C24 O1 1.256(4) .
C24 O2 1.274(4) .
C24 C29 1.490(4) .
C25 C27 1.383(4) 3_755
C25 C26 1.394(4) .
C25 H25 0.9300 .
C26 C27 1.383(4) .
C27 C25 1.383(4) 3_755
C27 H27 0.9300 .
C29 C30 1.390(4) .
C29 C28 1.395(4) .
N1 Ni1 2.030(3) .
N2 Ni1 2.062(3) 3_766
Ni1 N2 2.062(3) 3_766
Ni1 O4 2.063(2) .
Ni1 O1 2.084(2) .
Ni1 O2 2.143(2) .
Ni1 O3 2.213(2) .
C28 C30 1.377(4) 3_865
C28 H28 0.9300 .
C30 C28 1.377(4) 3_865
C30 H30 0.9300 .
O1W H1WB 0.8500 .
O1W H1WC 0.8500 .
O2W H2WA 0.8500 .
O2W H2WB 0.8501 .
